data_7216460
loop_
_publ_author_name
'Chennapuram, Madhu'
'Emmadi, Narender Reddy'
'Bingi, Chiranjeevi'
'Nanubolu, Jagadeesh Babu'
'Atmakur, Krishnaiah'

_publ_section_title
;
 Group-assisted purification (GAP) chemistry for dihydrofurans: water as a
 medium for catalyst free synthesis in a one pot four component reaction
;
_journal_issue 6
_journal_name_full 'Green Chemistry'
_journal_page_first 3237
_journal_paper_doi 10.1039/c4gc00388h
_journal_volume 16
_journal_year 2014
_chemical_formula_moiety 'C20 H20 Br N O4'
_chemical_formula_sum 'C20 H20 Br N O4'
_chemical_formula_weight 418.28
_chemical_name_systematic
; 
 ethyl3-(4-bromophenyl)-2-cyano-6,6-dimethyl-4-oxo-
2,3,4,5,6,7-hexahydrobenzofuran-2-carboxylate 
;
_space_group_IT_number 14
_symmetry_cell_setting monoclinic
_symmetry_space_group_name_Hall '-P 2yn'
_symmetry_space_group_name_H-M 'P 1 21/n 1'
_atom_sites_solution_hydrogens geom
_atom_sites_solution_primary direct
_atom_sites_solution_secondary difmap
_audit_creation_method SHELXL-97
_cell_angle_alpha 90.00
_cell_angle_beta 103.6200(10)
_cell_angle_gamma 90.00
_cell_formula_units_Z 4
_cell_length_a 10.7001(8)
_cell_length_b 11.3758(8)
_cell_length_c 17.0795(12)
_cell_measurement_reflns_used 6685
_cell_measurement_temperature 293(2)
_cell_measurement_theta_max 24.56
_cell_measurement_theta_min 2.17
_cell_volume 2020.5(3)
_computing_cell_refinement 'Bruker SMART'
_computing_data_collection 'Bruker SMART'
_computing_data_reduction 'Bruker SAINT'
_computing_molecular_graphics 'Bruker SHELXTL'
_computing_publication_material 'Bruker SHELXTL'
_computing_structure_refinement 'SHELXL-97 (Sheldrick, 1997)'
_computing_structure_solution 'SHELXS-97 (Sheldrick, 1990)'
_diffrn_ambient_temperature 293(2)
_diffrn_measured_fraction_theta_full 1.000
_diffrn_measured_fraction_theta_max 1.000
_diffrn_measurement_device_type 'CCD area detector'
_diffrn_measurement_method 'phi and omega scans'
_diffrn_radiation_monochromator graphite
_diffrn_radiation_source 'fine-focus sealed tube'
_diffrn_radiation_type MoK\a
_diffrn_radiation_wavelength 0.71073
_diffrn_reflns_av_R_equivalents 0.0338
_diffrn_reflns_av_sigmaI/netI 0.0240
_diffrn_reflns_limit_h_max 12
_diffrn_reflns_limit_h_min -12
_diffrn_reflns_limit_k_max 13
_diffrn_reflns_limit_k_min -13
_diffrn_reflns_limit_l_max 20
_diffrn_reflns_limit_l_min -20
_diffrn_reflns_number 18883
_diffrn_reflns_theta_full 25.00
_diffrn_reflns_theta_max 25.00
_diffrn_reflns_theta_min 2.05
_exptl_absorpt_coefficient_mu 2.057
_exptl_absorpt_correction_T_max 0.8207
_exptl_absorpt_correction_T_min 0.5773
_exptl_absorpt_correction_type multi-scan
_exptl_absorpt_process_details 'Bruker AXS SADABS program'
_exptl_crystal_colour colourless
_exptl_crystal_density_diffrn 1.375
_exptl_crystal_density_method 'not measured'
_exptl_crystal_description block
_exptl_crystal_F_000 856
_exptl_crystal_size_max 0.30
_exptl_crystal_size_mid 0.20
_exptl_crystal_size_min 0.10
_refine_diff_density_max 0.656
_refine_diff_density_min -0.665
_refine_diff_density_rms 0.067
_refine_ls_extinction_method none
_refine_ls_goodness_of_fit_ref 1.027
_refine_ls_hydrogen_treatment constr
_refine_ls_matrix_type full
_refine_ls_number_parameters 248
_refine_ls_number_reflns 3571
_refine_ls_number_restraints 6
_refine_ls_restrained_S_all 1.026
_refine_ls_R_factor_all 0.0568
_refine_ls_R_factor_gt 0.0430
_refine_ls_shift/su_max 0.001
_refine_ls_shift/su_mean 0.000
_refine_ls_structure_factor_coef Fsqd
_refine_ls_weighting_details 'calc w=1/[\s^2^(Fo^2^)+(0.0543P)^2^+1.4141P] where P=(Fo^2^+2Fc^2^)/3'
_refine_ls_weighting_scheme calc
_refine_ls_wR_factor_gt 0.1097
_refine_ls_wR_factor_ref 0.1207
_reflns_number_gt 2759
_reflns_number_total 3571
_reflns_threshold_expression >2sigma(I)
_cod_data_source_file c4gc00388h1.cif
_cod_data_source_block au62m
_cod_depositor_comments
;
The following automatic conversions were performed:

'_symmetry_cell_setting' value 'Monoclinic' changed to 'monoclinic'
according to
/usr/data/users/saulius/crontab/automatic-downloads/current/RSC/lib/dictionaries/cif_core.dic
dictionary named 'cif_core.dic' version 2.4.2 from 2011-04-26.

Automatic conversion script
Id: cif_fix_values 2281 2013-09-26 08:29:07Z andrius 
;
_cod_original_sg_symbol_H-M 'P 21/n'
_cod_database_code 7216460

loop_
_symmetry_equiv_pos_as_xyz
'x, y, z'
'-x+1/2, y+1/2, -z+1/2'
'-x, -y, -z'
'x-1/2, -y-1/2, z-1/2'

loop_
_atom_site_label
_atom_site_type_symbol
_atom_site_fract_x
_atom_site_fract_y
_atom_site_fract_z
_atom_site_U_iso_or_equiv
_atom_site_adp_type
_atom_site_occupancy
_atom_site_symmetry_multiplicity
_atom_site_calc_flag
_atom_site_refinement_flags
_atom_site_disorder_assembly
_atom_site_disorder_group
Br1 Br 0.86161(5) -0.51205(3) 1.06549(3) 0.1008(2) Uani 1 1 d . . .
O2 O 0.86523(18) 0.17262(16) 1.03784(11) 0.0553(5) Uani 1 1 d . . .
C10 C 0.7468(2) -0.1167(2) 1.03756(14) 0.0437(6) Uani 1 1 d . . .
C11 C 0.8146(3) -0.1684(2) 0.98697(16) 0.0521(6) Uani 1 1 d . . .
H11 H 0.8373 -0.1235 0.9470 0.063 Uiso 1 1 calc R . .
C5 C 0.7945(2) 0.1565(2) 0.96089(16) 0.0477(6) Uani 1 1 d . . .
O4 O 0.6733(2) 0.23725(19) 1.10908(13) 0.0725(6) Uani 1 1 d . A .
C9 C 0.7121(2) 0.0125(2) 1.03269(16) 0.0460(6) Uani 1 1 d . . .
H9 H 0.6291 0.0231 1.0466 0.055 Uiso 1 1 calc R . .
O1 O 0.5319(2) -0.0222(2) 0.86972(14) 0.0730(6) Uani 1 1 d . . .
C13 C 0.8159(3) -0.3504(3) 1.05390(18) 0.0580(7) Uani 1 1 d . . .
C4 C 0.8198(3) 0.2334(2) 0.89740(18) 0.0596(7) Uani 1 1 d . . .
H4A H 0.8938 0.2044 0.8797 0.072 Uiso 1 1 calc R . .
H4B H 0.8393 0.3121 0.9187 0.072 Uiso 1 1 calc R . .
C12 C 0.8490(3) -0.2853(2) 0.99483(17) 0.0571(7) Uani 1 1 d . . .
H12 H 0.8942 -0.3193 0.9603 0.069 Uiso 1 1 calc R . .
C6 C 0.7080(2) 0.0708(2) 0.95321(15) 0.0459(6) Uani 1 1 d . . .
C16 C 0.8161(2) 0.0924(2) 1.08916(15) 0.0472(6) Uani 1 1 d . A .
C1 C 0.6212(3) 0.0469(3) 0.87691(17) 0.0549(7) Uani 1 1 d . . .
C15 C 0.7141(3) -0.1857(3) 1.09612(17) 0.0617(8) Uani 1 1 d . . .
H15 H 0.6676 -0.1528 1.1303 0.074 Uiso 1 1 calc R . .
C14 C 0.7488(3) -0.3024(3) 1.10494(19) 0.0678(8) Uani 1 1 d . . .
H14 H 0.7270 -0.3478 1.1450 0.081 Uiso 1 1 calc R . .
C18 C 0.7574(3) 0.1624(3) 1.14758(19) 0.0634(8) Uani 1 1 d . . .
C3 C 0.7029(3) 0.2375(3) 0.82571(19) 0.0670(8) Uani 1 1 d . . .
C17 C 0.9272(3) 0.0277(3) 1.13608(19) 0.0598(7) Uani 1 1 d . . .
N1 N 1.0150(3) -0.0198(3) 1.1722(2) 0.0910(10) Uani 1 1 d . A .
C2 C 0.6498(3) 0.1132(3) 0.80665(18) 0.0669(8) Uani 1 1 d . . .
H2A H 0.5714 0.1182 0.7645 0.080 Uiso 1 1 calc R . .
H2B H 0.7115 0.0681 0.7855 0.080 Uiso 1 1 calc R . .
C19 C 0.6027(4) 0.3049(4) 1.1578(3) 0.1024(14) Uani 1 1 d . . .
H19A H 0.5675 0.2526 1.1919 0.123 Uiso 1 1 calc R A .
H19B H 0.6599 0.3603 1.1918 0.123 Uiso 1 1 calc R . .
C7 C 0.7449(5) 0.2866(4) 0.7521(2) 0.1015(13) Uani 1 1 d . . .
H7A H 0.8082 0.2356 0.7387 0.152 Uiso 1 1 calc R . .
H7B H 0.7810 0.3636 0.7644 0.152 Uiso 1 1 calc R . .
H7C H 0.6717 0.2914 0.7072 0.152 Uiso 1 1 calc R . .
C8 C 0.6001(4) 0.3174(4) 0.8470(3) 0.0978(13) Uani 1 1 d . . .
H8A H 0.5241 0.3160 0.8039 0.147 Uiso 1 1 calc R . .
H8B H 0.6323 0.3963 0.8548 0.147 Uiso 1 1 calc R . .
H8C H 0.5797 0.2898 0.8957 0.147 Uiso 1 1 calc R . .
C20 C 0.5028(5) 0.3656(5) 1.1045(4) 0.150(2) Uani 1 1 d . A .
H20A H 0.5387 0.4174 1.0712 0.225 Uiso 1 1 calc R . .
H20B H 0.4547 0.4106 1.1349 0.225 Uiso 1 1 calc R . .
H20C H 0.4468 0.3101 1.0712 0.225 Uiso 1 1 calc R . .
O3 O 0.7734(13) 0.126(2) 1.2172(5) 0.089(3) Uani 0.67(4) 1 d PU A 1
O3D O 0.803(3) 0.184(4) 1.2150(12) 0.092(6) Uani 0.33(4) 1 d PU A 2

loop_
_atom_site_aniso_label
_atom_site_aniso_U_11
_atom_site_aniso_U_22
_atom_site_aniso_U_33
_atom_site_aniso_U_23
_atom_site_aniso_U_13
_atom_site_aniso_U_12
Br1 0.1427(4) 0.0506(2) 0.1233(4) 0.01381(19) 0.0599(3) 0.0173(2)
O2 0.0571(11) 0.0528(11) 0.0582(11) -0.0093(9) 0.0182(9) -0.0104(9)
C10 0.0436(13) 0.0459(14) 0.0424(13) -0.0026(11) 0.0118(11) -0.0029(11)
C11 0.0584(16) 0.0524(16) 0.0518(15) 0.0036(12) 0.0258(13) 0.0016(13)
C5 0.0504(14) 0.0428(14) 0.0534(15) -0.0045(11) 0.0192(12) 0.0074(11)
O4 0.0835(15) 0.0597(13) 0.0809(14) -0.0096(11) 0.0325(12) 0.0219(12)
C9 0.0422(13) 0.0493(15) 0.0488(14) -0.0052(11) 0.0153(11) 0.0006(11)
O1 0.0640(13) 0.0842(16) 0.0649(13) -0.0061(11) 0.0036(10) -0.0133(12)
C13 0.0666(18) 0.0437(15) 0.0651(18) 0.0004(13) 0.0181(15) 0.0014(13)
C4 0.0749(19) 0.0411(14) 0.0708(19) 0.0016(13) 0.0333(16) 0.0043(13)
C12 0.0644(18) 0.0516(16) 0.0621(17) -0.0039(13) 0.0285(14) 0.0046(13)
C6 0.0470(14) 0.0434(14) 0.0481(14) -0.0006(11) 0.0128(11) 0.0043(11)
C16 0.0462(14) 0.0496(15) 0.0467(14) -0.0072(12) 0.0125(11) 0.0026(12)
C1 0.0539(16) 0.0541(16) 0.0555(17) -0.0027(13) 0.0102(13) 0.0074(14)
C15 0.080(2) 0.0570(17) 0.0580(17) -0.0021(13) 0.0359(15) 0.0011(15)
C14 0.097(2) 0.0528(17) 0.0632(19) 0.0084(14) 0.0375(17) -0.0020(16)
C18 0.0580(17) 0.077(2) 0.0552(19) -0.0171(17) 0.0137(14) 0.0085(16)
C3 0.084(2) 0.0539(17) 0.0681(19) 0.0174(15) 0.0285(17) 0.0227(16)
C17 0.0561(17) 0.0548(16) 0.0646(18) -0.0169(14) 0.0063(15) 0.0047(14)
N1 0.0760(19) 0.079(2) 0.101(2) -0.0252(17) -0.0140(18) 0.0205(16)
C2 0.073(2) 0.073(2) 0.0519(16) 0.0070(15) 0.0094(15) 0.0126(16)
C19 0.100(3) 0.098(3) 0.118(3) -0.035(3) 0.042(3) 0.034(2)
C7 0.140(4) 0.090(3) 0.085(3) 0.036(2) 0.047(3) 0.020(3)
C8 0.107(3) 0.078(3) 0.113(3) 0.022(2) 0.037(2) 0.047(2)
C20 0.114(4) 0.133(5) 0.198(6) -0.042(4) 0.025(4) 0.063(4)
O3 0.100(5) 0.117(8) 0.051(3) -0.016(4) 0.017(3) 0.030(5)
O3D 0.102(9) 0.117(14) 0.051(5) -0.030(8) 0.009(5) 0.031(9)

loop_
_atom_type_symbol
_atom_type_description
_atom_type_scat_dispersion_real
_atom_type_scat_dispersion_imag
_atom_type_scat_source
C C 0.0033 0.0016 'International Tables Vol C Tables 4.2.6.8 and 6.1.1.4'
H H 0.0000 0.0000 'International Tables Vol C Tables 4.2.6.8 and 6.1.1.4'
N N 0.0061 0.0033 'International Tables Vol C Tables 4.2.6.8 and 6.1.1.4'
O O 0.0106 0.0060 'International Tables Vol C Tables 4.2.6.8 and 6.1.1.4'
Br Br -0.2901 2.4595 'International Tables Vol C Tables 4.2.6.8 and 6.1.1.4'

loop_
_geom_angle_atom_site_label_1
_geom_angle_atom_site_label_2
_geom_angle_atom_site_label_3
_geom_angle
C5 O2 C16 107.45(19)
C15 C10 C11 118.1(2)
C15 C10 C9 119.5(2)
C11 C10 C9 122.4(2)
C12 C11 C10 121.1(3)
C6 C5 O2 114.1(2)
C6 C5 C4 127.6(3)
O2 C5 C4 118.3(2)
C18 O4 C19 116.4(3)
C6 C9 C10 115.7(2)
C6 C9 C16 99.5(2)
C10 C9 C16 113.4(2)
C12 C13 C14 121.5(3)
C12 C13 Br1 119.8(2)
C14 C13 Br1 118.8(2)
C5 C4 C3 110.5(2)
C13 C12 C11 119.1(3)
C5 C6 C1 121.0(3)
C5 C6 C9 111.3(2)
C1 C6 C9 127.7(2)
O2 C16 C17 106.5(2)
O2 C16 C18 109.4(2)
C17 C16 C18 108.1(2)
O2 C16 C9 107.31(19)
C17 C16 C9 114.2(2)
C18 C16 C9 111.2(2)
O1 C1 C6 122.4(3)
O1 C1 C2 122.9(3)
C6 C1 C2 114.7(3)
C14 C15 C10 121.3(3)
C13 C14 C15 119.0(3)
O3D C18 O3 35.5(15)
O3D C18 O4 116.3(14)
O3 C18 O4 129.0(5)
O3D C18 C16 127.8(10)
O3 C18 C16 118.3(7)
O4 C18 C16 110.8(3)
C2 C3 C4 109.5(2)
C2 C3 C8 110.3(3)
C4 C3 C8 108.9(3)
C2 C3 C7 109.1(3)
C4 C3 C7 108.9(3)
C8 C3 C7 110.0(3)
N1 C17 C16 178.2(4)
C1 C2 C3 115.3(3)
C20 C19 O4 107.8(4)

loop_
_geom_bond_atom_site_label_1
_geom_bond_atom_site_label_2
_geom_bond_distance
Br1 C13 1.901(3)
O2 C5 1.366(3)
O2 C16 1.447(3)
C10 C15 1.380(4)
C10 C11 1.383(4)
C10 C9 1.514(3)
C11 C12 1.378(4)
C5 C6 1.329(4)
C5 C4 1.467(4)
O4 C18 1.299(4)
O4 C19 1.467(4)
C9 C6 1.502(4)
C9 C16 1.577(4)
O1 C1 1.221(4)
C13 C12 1.364(4)
C13 C14 1.367(4)
C4 C3 1.531(5)
C6 C1 1.437(4)
C16 C17 1.465(4)
C16 C18 1.523(4)
C1 C2 1.508(4)
C15 C14 1.377(4)
C18 O3D 1.167(18)
C18 O3 1.231(11)
C3 C2 1.530(5)
C3 C8 1.535(5)
C3 C7 1.537(4)
C17 N1 1.132(4)
C19 C20 1.411(6)
